data_1544351
loop_
_publ_author_name
'Akimoto, J.'
'Gotoh, Y.'
'Oosawa, Y.'
'Nonose, N.'
'Kumagai, T.'
'Aoki, K.'
'Takei, H.'

_publ_section_title
;
 Topotactic oxidation of ramsdellite-type Li0.5TiO2, a new polymorph of
 titanium dioxide: TiO2(R)
;
_journal_name_full 'Journal of Solid State Chemistry'
_journal_page_first 27
_journal_page_last 36
_journal_volume 113
_journal_year 1994
_chemical_formula_sum 'Li0.16 O2 Ti'
_chemical_name_common 'LixTiO2 x=0.16 ramsdellite-type'
_space_group_IT_number 62
_space_group_name_H-M_alt 'P b n m'
_symmetry_space_group_name_Hall '-P 2c 2ab'
_symmetry_space_group_name_H-M 'P b n m'
_cell_angle_alpha 90
_cell_angle_beta 90
_cell_angle_gamma 90
_cell_formula_units_Z 4
_cell_length_a 4.979(1)
_cell_length_b 9.5613(13)
_cell_length_c 2.9551(12)
_cell_volume 140.68(7)
_cod_data_source_file LixTiO2-x16.cif
_cod_data_source_block LixTiO4_x=0.16
_cod_original_formula_sum 'O2 Ti Li0.16'
_cod_database_code 1544351

loop_
_space_group_symop_operation_xyz
'x, y, z'
'-x, -y, -z'
'x+1/2, -y+1/2, -z'
'-x+1/2, y+1/2, z'
'-x, -y, z+1/2'
'x, y, -z+1/2'
'-x+1/2, y+1/2, -z+1/2'
'x+1/2, -y+1/2, z+1/2'

loop_
_atom_site_label
_atom_site_occupancy
_atom_site_fract_x
_atom_site_fract_y
_atom_site_fract_z
_atom_site_adp_type
_atom_site_B_iso_or_equiv
_atom_site_type_symbol
Ti 1.0 -0.03428(16) 0.13918(7) 0.250000 Biso 0.915290 Ti
O1 1.0 0.6744(5) 0.2742(4) 0.250000 Biso 0.751189 O
O2 1.0 0.2011(5) -0.0338(2) 0.250000 Biso 0.521351 O
Li 0.1600 -0.060(10) 0.469(5) 0.250000 Biso 1.400000 Li

loop_
_atom_site_aniso_label
_atom_site_aniso_U_11
_atom_site_aniso_U_22
_atom_site_aniso_U_33
_atom_site_aniso_U_12
_atom_site_aniso_U_13
_atom_site_aniso_U_23
Ti 0.30993 0.17918 0.19736 0.05475 0.00000 0.00000
O1 0.18844 0.18284 0.19212 0.06189 0.00000 0.00000
O2 0.09670 0.13713 0.15719 0.00952 0.00000 0.00000
Li 0.00000 0.00000 0.00000 0.00000 0.00000 0.00000
